data_1525794
loop_
_publ_author_name
'Choy, J.-H.'
'Chung, I.'
'Kim, J.-Y.'

_publ_section_title
;
 Neutron diffraction and X-ray absorption spectroscopic analyses for
 lithiated Aurivillius-type layered perovskite oxide, Li2 Bi4 Ti3 O12
;
_journal_name_full 'J. Phys. Chem. B'
_journal_page_first 7908
_journal_page_last 7912
_journal_volume 105
_journal_year 2001
_chemical_formula_sum 'Bi4 Li2 O12 Ti3'
_chemical_name_systematic 'Li2 Bi4 Ti3 O12'
_space_group_IT_number 41
_symmetry_space_group_name_Hall 'A 2 -2ab'
_symmetry_space_group_name_H-M 'A b a 2'
_cell_angle_alpha 90
_cell_angle_beta 90
_cell_angle_gamma 90
_cell_formula_units_Z 4
_cell_length_a 5.4091
_cell_length_b 32.785
_cell_length_c 5.4428
_cell_volume 965.212
_citation_journal_id_ASTM JPCBFK
_cod_data_source_file Choy_JPCBFK_2001_1435.cif
_cod_data_source_block Bi4Li2O12Ti3
_cod_original_cell_volume 965.2117
_cod_database_code 1525794

loop_
_symmetry_equiv_pos_as_xyz
x,y,z
-x,-y,z
-x+1/2,y+1/2,z
x+1/2,-y+1/2,z
x,y+1/2,z+1/2
-x,-y+1/2,z+1/2
-x+1/2,y+1,z+1/2
x+1/2,-y+1,z+1/2

loop_
_atom_site_label
_atom_site_type_symbol
_atom_site_fract_x
_atom_site_fract_y
_atom_site_fract_z
_atom_site_occupancy
_atom_site_U_iso_or_equiv
O3 O-2 0.048 0.4365 0.076 1 0.0
O2 O-2 0.277 0.2461 0.248 1 0.0
Bi2 Bi+3 0.008 0.2134 0.006 1 0.0
O6 O-2 0.197 0.8661 0.18 1 0.0
O4 O-2 0.959 0.3179 0.047 1 0.0
O5 O-2 0.29 0.115 0.28 1 0.0
Ti1 Ti+3 0 0.5 0.064 1 0.0
O1 O-2 0.204 0.0089 0.238 1 0.0
Li1 Li+1 0.231 0.3004 0.227 1 0.0
Ti2 Ti+3 -0.054 0.368 -0.044 1 0.0
Bi1 Bi+3 0.974 0.0663 0 1 0.0
